data_4132772
loop_
_publ_author_name
'Kundu, Subrata'
'Sinhababu, Soumen'
'Siddiqui, Mujahuddin M.'
'Luebben, Anna V.'
'Dittrich, Birger'
'Yang, Tao'
'Frenking, Gernot'
'Roesky, Herbert W.'

_publ_section_title
;
 Comparison of Two Phosphinidenes Binding to Silicon(IV)dichloride as well
 as to Silylene.
;
_journal_issue 30
_journal_name_full 'Journal of the American Chemical Society'
_journal_page_first 9409
_journal_page_last 9412
_journal_paper_doi 10.1021/jacs.8b06230
_journal_volume 140
_journal_year 2018
_chemical_formula_moiety 'C40 H62 Cl2 N2 P2 Si, C7 H8'
_chemical_formula_sum 'C47 H70 Cl2 N2 P2 Si'
_chemical_formula_weight 823.98
_chemical_name_common (Cl2)Si{P(cAAC)}2
_chemical_name_systematic dichlorosilabisphosphinidene
_space_group_crystal_system triclinic
_space_group_IT_number 2
_space_group_name_Hall '-P 1'
_space_group_name_H-M_alt 'P -1'
_atom_sites_solution_hydrogens geom
_audit_creation_method SHELXL-2018/3
_audit_update_record
;
2018-06-12 # Formatted by publCIF

;
_cell_angle_alpha 90.1350(10)
_cell_angle_beta 104.2090(10)
_cell_angle_gamma 93.2070(10)
_cell_formula_units_Z 2
_cell_length_a 10.7291(7)
_cell_length_b 10.9423(7)
_cell_length_c 21.1536(14)
_cell_measurement_reflns_used 9952
_cell_measurement_temperature 100(2)
_cell_measurement_theta_max 28.2855
_cell_measurement_theta_min 2.4075
_cell_volume 2403.4(3)
_computing_cell_refinement 'SAINT V8.34A'
_computing_data_collection 'APEX2 v2012.2'
_computing_data_reduction 'SAINT V8.34A'
_computing_molecular_graphics 'XP Version 5.1'
_computing_publication_material 'XP Version 5.1'
_computing_structure_refinement 'SHELXL-2018/3 (Sheldrick, 2015)'
_computing_structure_solution 'SHELXT 2018/2 (Sheldrick, 2015)'
_diffrn_ambient_temperature 100(2)
_diffrn_measured_fraction_theta_full 1.000
_diffrn_measured_fraction_theta_max 0.997
_diffrn_measurement_device_type 'Bruker Smart APEX II Quazar'
_diffrn_measurement_method 'phi and omega scans'
_diffrn_radiation_type MoK\a
_diffrn_radiation_wavelength 0.71073
_diffrn_reflns_av_R_equivalents 0.0373
_diffrn_reflns_av_unetI/netI 0.0214
_diffrn_reflns_Laue_measured_fraction_full 1.000
_diffrn_reflns_Laue_measured_fraction_max 0.997
_diffrn_reflns_limit_h_max 14
_diffrn_reflns_limit_h_min -14
_diffrn_reflns_limit_k_max 14
_diffrn_reflns_limit_k_min -14
_diffrn_reflns_limit_l_max 28
_diffrn_reflns_limit_l_min -28
_diffrn_reflns_number 86363
_diffrn_reflns_point_group_measured_fraction_full 1.000
_diffrn_reflns_point_group_measured_fraction_max 0.997
_diffrn_reflns_theta_full 25.242
_diffrn_reflns_theta_max 28.297
_diffrn_reflns_theta_min 1.864
_diffrn_source 'INCOATEC Microsource'
_exptl_absorpt_coefficient_mu 0.259
_exptl_absorpt_correction_T_max 0.7457
_exptl_absorpt_correction_T_min 0.6123
_exptl_absorpt_correction_type multi-scan
_exptl_absorpt_process_details SADABS-2016/2
_exptl_crystal_colour 'pale yellow'
_exptl_crystal_density_diffrn 1.139
_exptl_crystal_description block
_exptl_crystal_F_000 888
_exptl_crystal_size_max 0.201
_exptl_crystal_size_mid 0.189
_exptl_crystal_size_min 0.139
_refine_diff_density_max 0.506
_refine_diff_density_min -0.276
_refine_diff_density_rms 0.047
_refine_ls_extinction_method none
_refine_ls_goodness_of_fit_ref 1.032
_refine_ls_hydrogen_treatment constr
_refine_ls_matrix_type full
_refine_ls_number_parameters 504
_refine_ls_number_reflns 11928
_refine_ls_number_restraints 45
_refine_ls_restrained_S_all 1.030
_refine_ls_R_factor_all 0.0333
_refine_ls_R_factor_gt 0.0298
_refine_ls_shift/su_max 0.002
_refine_ls_shift/su_mean 0.000
_refine_ls_structure_factor_coef Fsqd
_refine_ls_weighting_details 'w=1/[\s^2^(Fo^2^)+(0.0361P)^2^+1.0395P] where P=(Fo^2^+2Fc^2^)/3'
_refine_ls_weighting_scheme calc
_refine_ls_wR_factor_gt 0.0754
_refine_ls_wR_factor_ref 0.0781
_reflns_Friedel_coverage 0.000
_reflns_number_gt 10866
_reflns_number_total 11928
_reflns_threshold_expression 'I > 2\s(I)'
_cod_data_source_file ja8b06230_si_002.cif
_cod_data_source_block skr352
_cod_database_code 4132772
_publcif_datablock.id {5e889cd9-c397-4c1e-9d6d-b43d292b99fa}

_shelx_shelxl_version_number 2018/3
_shelx_space_group_comment
;
The symmetry employed for this shelxl refinement is uniquely defined
by the following loop, which should always be used as a source of
symmetry information in preference to the above space-group names.
They are only intended as comments.
;
_shelx_estimated_absorpt_t_min 0.950
_shelx_estimated_absorpt_t_max 0.965
_publcif_info_exptl_table_max_cols 4
_publcif_info_exptl_table_use_headnotes n
_publcif_funding_html
;
;

loop_
_space_group_symop_operation_xyz
'x, y, z'
'-x, -y, -z'

loop_
_atom_site_label
_atom_site_type_symbol
_atom_site_fract_x
_atom_site_fract_y
_atom_site_fract_z
_atom_site_U_iso_or_equiv
_atom_site_adp_type
_atom_site_occupancy
_atom_site_site_symmetry_order
_atom_site_calc_flag
_atom_site_refinement_flags_posn
_atom_site_refinement_flags_adp
_atom_site_refinement_flags_occupancy
Cl1 Cl 1.10763(2) 0.57285(2) 0.77591(2) 0.01870(6) Uani 1 1 d . . .
N1 N 0.89163(8) 0.19757(7) 0.61202(4) 0.01097(15) Uani 1 1 d . . .
Si1 Si 0.90931(3) 0.54882(2) 0.73129(2) 0.01101(6) Uani 1 1 d . . .
P1 P 0.88432(3) 0.43267(2) 0.64215(2) 0.01264(6) Uani 1 1 d . . .
C1 C 0.89427(9) 0.27746(9) 0.66134(5) 0.01105(17) Uani 1 1 d . . .
P2 P 0.84286(2) 0.54402(2) 0.82291(2) 0.01205(6) Uani 1 1 d . . .
N2 N 0.62432(8) 0.55672(8) 0.85988(4) 0.01228(16) Uani 1 1 d . . .
Cl2 Cl 0.87652(3) 0.71623(2) 0.68317(2) 0.01813(6) Uani 1 1 d . . .
C2 C 0.89935(10) 0.20482(9) 0.72381(5) 0.01318(18) Uani 1 1 d . . .
C3 C 1.00621(11) 0.25389(10) 0.78177(5) 0.0185(2) Uani 1 1 d . . .
H3A H 1.087630 0.263578 0.768634 0.028 Uiso 1 1 calc R U .
H3AB H 1.015283 0.196149 0.817736 0.028 Uiso 1 1 calc R U .
H3AC H 0.984129 0.333369 0.796034 0.028 Uiso 1 1 calc R U .
C4 C 0.76811(11) 0.20554(10) 0.74137(5) 0.0187(2) Uani 1 1 d . . .
H4A H 0.699087 0.182115 0.702816 0.028 Uiso 1 1 calc R U .
H4AB H 0.755598 0.287834 0.756219 0.028 Uiso 1 1 calc R U .
H4AC H 0.766239 0.147143 0.776221 0.028 Uiso 1 1 calc R U .
C5 C 0.92957(10) 0.07536(9) 0.70429(5) 0.01520(19) Uani 1 1 d . . .
H5A H 1.022934 0.063694 0.719676 0.018 Uiso 1 1 calc R U .
H5AB H 0.882200 0.012150 0.724151 0.018 Uiso 1 1 calc R U .
C6 C 0.88741(10) 0.06455(9) 0.62972(5) 0.01286(18) Uani 1 1 d . . .
C7 C 0.75146(11) 0.00456(10) 0.60503(5) 0.0180(2) Uani 1 1 d . . .
H7A H 0.726872 0.005382 0.557253 0.027 Uiso 1 1 calc R U .
H7AB H 0.690529 0.050115 0.622212 0.027 Uiso 1 1 calc R U .
H7AC H 0.750055 -0.080197 0.619825 0.027 Uiso 1 1 calc R U .
C8 C 0.98003(11) -0.00664(9) 0.60145(5) 0.0171(2) Uani 1 1 d . . .
H8A H 0.958272 0.001034 0.553906 0.026 Uiso 1 1 calc R U .
H8AB H 0.972882 -0.093161 0.612679 0.026 Uiso 1 1 calc R U .
H8AC H 1.068427 0.026469 0.619612 0.026 Uiso 1 1 calc R U .
C9 C 0.89457(10) 0.23839(9) 0.54740(5) 0.01148(18) Uani 1 1 d . . .
C10 C 1.01580(10) 0.26352(9) 0.53366(5) 0.01384(19) Uani 1 1 d . . .
C11 C 1.14373(10) 0.25519(10) 0.58413(5) 0.0172(2) Uani 1 1 d . . .
H11 H 1.125520 0.218610 0.624440 0.021 Uiso 1 1 calc R U .
C12 C 1.21003(12) 0.38287(12) 0.60208(7) 0.0284(3) Uani 1 1 d . . .
H12A H 1.229187 0.420334 0.563241 0.043 Uiso 1 1 calc R U .
H12B H 1.290349 0.375649 0.635637 0.043 Uiso 1 1 calc R U .
H12C H 1.152868 0.434142 0.618818 0.043 Uiso 1 1 calc R U .
C13 C 1.23545(11) 0.17301(11) 0.56035(6) 0.0234(2) Uani 1 1 d . . .
H13A H 1.193339 0.091286 0.549294 0.035 Uiso 1 1 calc R U .
H13B H 1.314384 0.166689 0.594962 0.035 Uiso 1 1 calc R U .
H13C H 1.257008 0.208730 0.521665 0.035 Uiso 1 1 calc R U .
C15 C 0.90468(12) 0.31635(10) 0.42373(5) 0.0206(2) Uani 1 1 d . . .
H15 H 0.908098 0.340580 0.381068 0.025 Uiso 1 1 calc R U .
C14 C 1.01760(11) 0.30290(10) 0.47117(6) 0.0189(2) Uani 1 1 d . . .
H14 H 1.097992 0.320880 0.460933 0.023 Uiso 1 1 calc R U .
C16 C 0.78700(11) 0.29444(10) 0.43862(5) 0.0177(2) Uani 1 1 d . . .
H16 H 0.710124 0.305089 0.405964 0.021 Uiso 1 1 calc R U .
C17 C 0.77861(10) 0.25693(9) 0.50075(5) 0.01324(18) Uani 1 1 d . . .
C18 C 0.64617(10) 0.24539(10) 0.51500(5) 0.0159(2) Uani 1 1 d . . .
H18 H 0.656673 0.216330 0.560694 0.019 Uiso 1 1 calc R U .
C19 C 0.55472(11) 0.15256(11) 0.46885(6) 0.0241(2) Uani 1 1 d . . .
H19A H 0.536278 0.183518 0.424275 0.036 Uiso 1 1 calc R U .
H19B H 0.474191 0.140677 0.482670 0.036 Uiso 1 1 calc R U .
H19C H 0.595355 0.074287 0.470171 0.036 Uiso 1 1 calc R U .
C20 C 0.58506(11) 0.36991(11) 0.50966(6) 0.0219(2) Uani 1 1 d . . .
H20A H 0.568920 0.397536 0.464491 0.033 Uiso 1 1 calc R U .
H20B H 0.643797 0.429909 0.538346 0.033 Uiso 1 1 calc R U .
H20C H 0.503515 0.361667 0.522747 0.033 Uiso 1 1 calc R U .
C21 C 0.67608(9) 0.55620(9) 0.80763(5) 0.01175(18) Uani 1 1 d . . .
C22 C 0.56818(10) 0.57458(10) 0.74628(5) 0.0159(2) Uani 1 1 d . . .
C23 C 0.57303(11) 0.49597(12) 0.68749(5) 0.0224(2) Uani 1 1 d . . .
H23A H 0.495236 0.505550 0.652582 0.034 Uiso 1 1 calc R U .
H23B H 0.577836 0.409891 0.700047 0.034 Uiso 1 1 calc R U .
H23C H 0.649142 0.521918 0.672006 0.034 Uiso 1 1 calc R U .
C24 C 0.57172(11) 0.71095(11) 0.72793(6) 0.0231(2) Uani 1 1 d . . .
H24A H 0.651586 0.732443 0.714846 0.035 Uiso 1 1 calc R U .
H24B H 0.568131 0.761587 0.765649 0.035 Uiso 1 1 calc R U .
H24C H 0.497685 0.725417 0.691649 0.035 Uiso 1 1 calc R U .
C25 C 0.44610(10) 0.53840(11) 0.77000(5) 0.0185(2) Uani 1 1 d . . .
H25A H 0.374510 0.588952 0.748497 0.022 Uiso 1 1 calc R U .
H25B H 0.419246 0.451224 0.759353 0.022 Uiso 1 1 calc R U .
C26 C 0.47969(10) 0.56007(10) 0.84409(5) 0.0156(2) Uani 1 1 d . . .
C27 C 0.41976(11) 0.45818(12) 0.87833(6) 0.0223(2) Uani 1 1 d . . .
H27A H 0.325712 0.460146 0.865351 0.033 Uiso 1 1 calc R U .
H27B H 0.449764 0.470263 0.925673 0.033 Uiso 1 1 calc R U .
H27C H 0.445344 0.378750 0.865937 0.033 Uiso 1 1 calc R U .
C28 C 0.43743(11) 0.68213(11) 0.86474(6) 0.0218(2) Uani 1 1 d . . .
H28A H 0.467995 0.748609 0.840371 0.033 Uiso 1 1 calc R U .
H28B H 0.474005 0.696214 0.911559 0.033 Uiso 1 1 calc R U .
H28C H 0.343230 0.679734 0.855506 0.033 Uiso 1 1 calc R U .
C29 C 0.70387(9) 0.55995(9) 0.92608(5) 0.01230(18) Uani 1 1 d . . .
C30 C 0.75349(10) 0.67425(10) 0.95567(5) 0.01526(19) Uani 1 1 d . . .
C31 C 0.73842(11) 0.79544(10) 0.92007(6) 0.0192(2) Uani 1 1 d . . .
H31 H 0.680906 0.779412 0.875561 0.023 Uiso 1 1 calc R U .
C32 C 0.86963(13) 0.84859(11) 0.91210(7) 0.0272(3) Uani 1 1 d . . .
H32A H 0.910552 0.786748 0.891764 0.041 Uiso 1 1 calc R U .
H32B H 0.925046 0.872027 0.955018 0.041 Uiso 1 1 calc R U .
H32C H 0.856734 0.920804 0.884445 0.041 Uiso 1 1 calc R U .
C33 C 0.67700(13) 0.89051(11) 0.95478(7) 0.0296(3) Uani 1 1 d . . .
H33A H 0.660166 0.963065 0.927617 0.044 Uiso 1 1 calc R U .
H33B H 0.735899 0.913889 0.996812 0.044 Uiso 1 1 calc R U .
H33C H 0.595797 0.855130 0.962022 0.044 Uiso 1 1 calc R U .
C34 C 0.82766(11) 0.67504(11) 1.01995(5) 0.0195(2) Uani 1 1 d . . .
H34 H 0.859325 0.751097 1.041247 0.023 Uiso 1 1 calc R U .
C35 C 0.85610(11) 0.56725(11) 1.05338(5) 0.0205(2) Uani 1 1 d . . .
H35 H 0.906144 0.569849 1.097207 0.025 Uiso 1 1 calc R U .
C36 C 0.81143(10) 0.45600(10) 1.02273(5) 0.0179(2) Uani 1 1 d . . .
H36 H 0.832982 0.382512 1.045636 0.022 Uiso 1 1 calc R U .
C37 C 0.73518(10) 0.44921(9) 0.95873(5) 0.01350(19) Uani 1 1 d . . .
C38 C 0.69694(10) 0.32289(9) 0.92718(5) 0.01513(19) Uani 1 1 d . . .
H38 H 0.644479 0.333570 0.881643 0.018 Uiso 1 1 calc R U .
C39 C 0.61548(11) 0.24461(10) 0.96416(6) 0.0209(2) Uani 1 1 d . . .
H39A H 0.540143 0.288583 0.967421 0.031 Uiso 1 1 calc R U .
H39B H 0.667397 0.228530 1.008029 0.031 Uiso 1 1 calc R U .
H39C H 0.586993 0.166827 0.940595 0.031 Uiso 1 1 calc R U .
C40 C 0.81708(11) 0.25520(11) 0.92391(6) 0.0208(2) Uani 1 1 d . . .
H40A H 0.790553 0.176058 0.901478 0.031 Uiso 1 1 calc R U .
H40B H 0.868538 0.241909 0.968233 0.031 Uiso 1 1 calc R U .
H40C H 0.868704 0.304501 0.899953 0.031 Uiso 1 1 calc R U .
C41 C 0.16224(16) 0.91532(15) 0.84963(8) 0.0392(3) Uani 1 1 d . . .
H41A H 0.127963 0.831654 0.836645 0.059 Uiso 0.5 1 calc R U P
H41B H 0.091053 0.969991 0.843264 0.059 Uiso 0.5 1 calc R U P
H41C H 0.208930 0.917121 0.895709 0.059 Uiso 0.5 1 calc R U P
H41D H 0.157334 0.980856 0.880434 0.059 Uiso 0.5 1 calc R U P
H41E H 0.194244 0.842520 0.873815 0.059 Uiso 0.5 1 calc R U P
H41F H 0.076367 0.895390 0.821369 0.059 Uiso 0.5 1 calc R U P
C42 C 0.25254(13) 0.95709(12) 0.80859(7) 0.0298(3) Uani 1 1 d . . .
C43 C 0.24071(12) 0.90642(12) 0.74684(7) 0.0279(3) Uani 1 1 d . . .
H43 H 0.175016 0.844344 0.730620 0.034 Uiso 1 1 calc R U .
C44 C 0.32276(13) 0.94470(13) 0.70866(7) 0.0321(3) Uani 1 1 d . . .
H44 H 0.312272 0.909686 0.666404 0.038 Uiso 1 1 calc R U .
C45 C 0.41990(16) 1.03369(17) 0.73177(9) 0.0453(4) Uani 1 1 d . . .
H45 H 0.477048 1.059509 0.705857 0.054 Uiso 1 1 calc R U .
C46 C 0.43299(19) 1.0848(2) 0.79318(10) 0.0587(5) Uani 1 1 d . . .
H46 H 0.499284 1.146388 0.809389 0.070 Uiso 1 1 calc R U .
C47 C 0.34992(17) 1.04679(17) 0.83119(8) 0.0480(4) Uani 1 1 d . . .
H47 H 0.359915 1.082665 0.873205 0.058 Uiso 1 1 calc R U .

loop_
_atom_site_aniso_label
_atom_site_aniso_U_11
_atom_site_aniso_U_22
_atom_site_aniso_U_33
_atom_site_aniso_U_23
_atom_site_aniso_U_13
_atom_site_aniso_U_12
Cl1 0.01175(11) 0.02347(13) 0.02101(12) -0.00150(10) 0.00464(9) -0.00057(9)
N1 0.0143(4) 0.0096(4) 0.0096(4) 0.0008(3) 0.0037(3) 0.0017(3)
Si1 0.01247(13) 0.01085(12) 0.01101(12) 0.00014(9) 0.00522(10) 0.00139(9)
P1 0.01892(13) 0.01015(11) 0.01028(11) 0.00060(9) 0.00598(9) 0.00233(9)
C1 0.0103(4) 0.0126(4) 0.0107(4) 0.0004(3) 0.0032(3) 0.0016(3)
P2 0.01055(11) 0.01709(12) 0.00936(11) 0.00090(9) 0.00348(9) 0.00360(9)
N2 0.0102(4) 0.0179(4) 0.0094(4) 0.0007(3) 0.0029(3) 0.0038(3)
Cl2 0.02547(13) 0.01243(11) 0.01989(12) 0.00398(9) 0.01140(10) 0.00404(9)
C2 0.0179(5) 0.0123(4) 0.0099(4) 0.0014(3) 0.0042(4) 0.0023(4)
C3 0.0251(5) 0.0173(5) 0.0112(5) -0.0001(4) 0.0006(4) 0.0035(4)
C4 0.0235(5) 0.0176(5) 0.0185(5) 0.0023(4) 0.0119(4) 0.0015(4)
C5 0.0216(5) 0.0122(4) 0.0116(4) 0.0022(3) 0.0030(4) 0.0041(4)
C6 0.0170(5) 0.0095(4) 0.0122(4) 0.0017(3) 0.0035(4) 0.0017(3)
C7 0.0196(5) 0.0125(5) 0.0202(5) 0.0022(4) 0.0022(4) -0.0013(4)
C8 0.0232(5) 0.0123(4) 0.0170(5) -0.0005(4) 0.0064(4) 0.0045(4)
C9 0.0165(5) 0.0089(4) 0.0102(4) -0.0001(3) 0.0053(4) 0.0012(3)
C10 0.0162(5) 0.0106(4) 0.0163(5) -0.0016(4) 0.0067(4) 0.0015(3)
C11 0.0139(5) 0.0181(5) 0.0206(5) -0.0028(4) 0.0062(4) 0.0004(4)
C12 0.0211(6) 0.0243(6) 0.0403(7) -0.0092(5) 0.0099(5) -0.0060(5)
C13 0.0169(5) 0.0276(6) 0.0273(6) -0.0022(5) 0.0076(4) 0.0060(4)
C15 0.0313(6) 0.0195(5) 0.0152(5) 0.0048(4) 0.0126(4) 0.0065(4)
C14 0.0225(5) 0.0170(5) 0.0219(5) 0.0026(4) 0.0138(4) 0.0032(4)
C16 0.0234(5) 0.0176(5) 0.0123(5) 0.0025(4) 0.0039(4) 0.0048(4)
C17 0.0171(5) 0.0106(4) 0.0126(4) 0.0002(3) 0.0044(4) 0.0018(3)
C18 0.0142(5) 0.0179(5) 0.0153(5) 0.0043(4) 0.0029(4) 0.0024(4)
C19 0.0202(5) 0.0237(6) 0.0242(6) 0.0043(4) -0.0016(4) -0.0035(4)
C20 0.0191(5) 0.0235(5) 0.0237(6) 0.0046(4) 0.0048(4) 0.0085(4)
C21 0.0127(4) 0.0132(4) 0.0100(4) 0.0010(3) 0.0035(3) 0.0031(3)
C22 0.0122(4) 0.0258(5) 0.0101(4) 0.0023(4) 0.0025(4) 0.0057(4)
C23 0.0155(5) 0.0402(7) 0.0113(5) -0.0039(4) 0.0023(4) 0.0045(5)
C24 0.0208(5) 0.0307(6) 0.0200(5) 0.0114(5) 0.0068(4) 0.0113(5)
C25 0.0118(5) 0.0314(6) 0.0122(5) -0.0006(4) 0.0026(4) 0.0036(4)
C26 0.0101(4) 0.0243(5) 0.0129(5) 0.0007(4) 0.0033(4) 0.0042(4)
C27 0.0140(5) 0.0338(6) 0.0205(5) 0.0051(5) 0.0069(4) 0.0024(4)
C28 0.0153(5) 0.0305(6) 0.0207(5) -0.0033(4) 0.0052(4) 0.0085(4)
C29 0.0109(4) 0.0186(5) 0.0083(4) 0.0002(3) 0.0036(3) 0.0027(3)
C30 0.0153(5) 0.0175(5) 0.0146(5) -0.0004(4) 0.0063(4) 0.0026(4)
C31 0.0225(5) 0.0153(5) 0.0203(5) 0.0000(4) 0.0062(4) 0.0020(4)
C32 0.0301(6) 0.0197(5) 0.0340(7) 0.0005(5) 0.0130(5) -0.0024(5)
C33 0.0344(7) 0.0191(6) 0.0379(7) -0.0030(5) 0.0130(6) 0.0063(5)
C34 0.0195(5) 0.0225(5) 0.0160(5) -0.0044(4) 0.0041(4) -0.0015(4)
C35 0.0191(5) 0.0300(6) 0.0107(5) -0.0005(4) 0.0006(4) 0.0000(4)
C36 0.0181(5) 0.0230(5) 0.0128(5) 0.0040(4) 0.0034(4) 0.0036(4)
C37 0.0132(4) 0.0173(5) 0.0114(4) 0.0006(4) 0.0053(4) 0.0023(4)
C38 0.0182(5) 0.0151(5) 0.0132(4) 0.0013(4) 0.0056(4) 0.0025(4)
C39 0.0242(6) 0.0193(5) 0.0212(5) 0.0031(4) 0.0098(4) 0.0002(4)
C40 0.0241(5) 0.0202(5) 0.0211(5) 0.0033(4) 0.0097(4) 0.0075(4)
C41 0.0410(8) 0.0420(8) 0.0370(8) 0.0083(6) 0.0119(6) 0.0106(6)
C42 0.0268(6) 0.0303(6) 0.0303(6) 0.0044(5) 0.0018(5) 0.0090(5)
C43 0.0257(6) 0.0224(6) 0.0323(6) 0.0016(5) -0.0004(5) 0.0064(5)
C44 0.0301(7) 0.0342(7) 0.0307(7) 0.0004(5) 0.0033(5) 0.0103(5)
C45 0.0330(8) 0.0569(10) 0.0461(9) 0.0012(7) 0.0114(7) -0.0051(7)
C46 0.0463(10) 0.0691(13) 0.0554(11) -0.0182(9) 0.0091(8) -0.0264(9)
C47 0.0448(9) 0.0584(11) 0.0363(8) -0.0147(7) 0.0043(7) -0.0096(8)

loop_
_atom_type_symbol
_atom_type_description
_atom_type_scat_dispersion_real
_atom_type_scat_dispersion_imag
_atom_type_scat_source
C C 0.0033 0.0016 'International Tables Vol C Tables 4.2.6.8 and 6.1.1.4'
H H 0.0000 0.0000 'International Tables Vol C Tables 4.2.6.8 and 6.1.1.4'
N N 0.0061 0.0033 'International Tables Vol C Tables 4.2.6.8 and 6.1.1.4'
Si Si 0.0817 0.0704 'International Tables Vol C Tables 4.2.6.8 and 6.1.1.4'
P P 0.1023 0.0942 'International Tables Vol C Tables 4.2.6.8 and 6.1.1.4'
Cl Cl 0.1484 0.1585 'International Tables Vol C Tables 4.2.6.8 and 6.1.1.4'

loop_
_geom_angle_atom_site_label_1
_geom_angle_atom_site_label_2
_geom_angle_atom_site_label_3
_geom_angle
C1 N1 C9 121.88(8)
C1 N1 C6 115.19(8)
C9 N1 C6 122.92(8)
Cl2 Si1 Cl1 100.808(16)
Cl2 Si1 P2 112.197(15)
Cl1 Si1 P2 96.538(15)
Cl2 Si1 P1 96.586(15)
Cl1 Si1 P1 108.390(15)
P2 Si1 P1 137.507(16)
C1 P1 Si1 111.34(3)
N1 C1 C2 108.53(8)
N1 C1 P1 117.33(7)
C2 C1 P1 134.07(7)
C21 P2 Si1 111.66(3)
C21 N2 C29 121.82(8)
C21 N2 C26 115.23(8)
C29 N2 C26 122.89(8)
C3 C2 C1 112.98(8)
C3 C2 C4 109.66(9)
C1 C2 C4 109.69(8)
C3 C2 C5 109.49(8)
C1 C2 C5 102.66(8)
C4 C2 C5 112.25(9)
C6 C5 C2 107.48(8)
N1 C6 C8 111.58(8)
N1 C6 C7 111.17(8)
C8 C6 C7 108.49(9)
N1 C6 C5 100.39(8)
C8 C6 C5 112.31(8)
C7 C6 C5 112.79(9)
C17 C9 C10 121.58(9)
C17 C9 N1 120.10(9)
C10 C9 N1 118.27(9)
C14 C10 C9 117.82(10)
C14 C10 C11 118.57(9)
C9 C10 C11 123.55(9)
C10 C11 C12 110.83(9)
C10 C11 C13 112.09(9)
C12 C11 C13 109.53(9)
C16 C15 C14 119.87(10)
C15 C14 C10 121.44(10)
C15 C16 C17 121.48(10)
C16 C17 C9 117.70(9)
C16 C17 C18 118.24(9)
C9 C17 C18 123.97(9)
C17 C18 C19 111.92(9)
C17 C18 C20 110.97(9)
C19 C18 C20 109.13(9)
N2 C21 C22 108.15(8)
N2 C21 P2 117.19(7)
C22 C21 P2 134.54(7)
C23 C22 C21 114.94(9)
C23 C22 C24 109.40(9)
C21 C22 C24 108.78(9)
C23 C22 C25 110.38(9)
C21 C22 C25 102.13(8)
C24 C22 C25 111.04(9)
C26 C25 C22 107.33(8)
N2 C26 C27 111.44(8)
N2 C26 C28 111.71(9)
C27 C26 C28 107.76(9)
N2 C26 C25 100.66(8)
C27 C26 C25 111.45(9)
C28 C26 C25 113.80(9)
C37 C29 C30 121.20(9)
C37 C29 N2 119.64(9)
C30 C29 N2 119.10(9)
C34 C30 C29 117.97(10)
C34 C30 C31 118.14(10)
C29 C30 C31 123.76(9)
C30 C31 C33 112.54(10)
C30 C31 C32 110.62(9)
C33 C31 C32 109.44(10)
C35 C34 C30 121.45(10)
C36 C35 C34 119.79(10)
C35 C36 C37 121.46(10)
C36 C37 C29 118.00(10)
C36 C37 C38 118.04(9)
C29 C37 C38 123.87(9)
C37 C38 C39 111.80(9)
C37 C38 C40 110.65(9)
C39 C38 C40 109.30(9)
C47 C42 C43 118.08(14)
C47 C42 C41 121.06(14)
C43 C42 C41 120.86(13)
C44 C43 C42 121.26(13)
C45 C44 C43 120.19(14)
C44 C45 C46 119.20(16)
C45 C46 C47 120.44(16)
C42 C47 C46 120.82(15)

loop_
_geom_bond_atom_site_label_1
_geom_bond_atom_site_label_2
_geom_bond_distance
Cl1 Si1 2.1066(4)
N1 C1 1.3534(12)
N1 C9 1.4461(12)
N1 C6 1.5048(12)
Si1 Cl2 2.1027(4)
Si1 P2 2.2228(4)
Si1 P1 2.2238(4)
P1 C1 1.7501(10)
C1 C2 1.5348(13)
P2 C21 1.7513(10)
N2 C21 1.3534(12)
N2 C29 1.4492(12)
N2 C26 1.5076(13)
C2 C3 1.5311(14)
C2 C4 1.5423(14)
C2 C5 1.5481(14)
C5 C6 1.5330(14)
C6 C8 1.5258(14)
C6 C7 1.5324(14)
C9 C17 1.4105(14)
C9 C10 1.4136(14)
C10 C14 1.3956(15)
C10 C11 1.5255(15)
C11 C12 1.5348(16)
C11 C13 1.5394(15)
C15 C16 1.3830(16)
C15 C14 1.3857(17)
C16 C17 1.4001(14)
C17 C18 1.5219(14)
C18 C19 1.5366(15)
C18 C20 1.5374(15)
C21 C22 1.5345(13)
C22 C23 1.5235(15)
C22 C24 1.5436(16)
C22 C25 1.5458(15)
C25 C26 1.5341(14)
C26 C27 1.5276(15)
C26 C28 1.5305(15)
C29 C37 1.4120(14)
C29 C30 1.4134(14)
C30 C34 1.3966(15)
C30 C31 1.5234(15)
C31 C33 1.5382(16)
C31 C32 1.5407(17)
C34 C35 1.3865(17)
C35 C36 1.3822(16)
C36 C37 1.3987(14)
C37 C38 1.5239(14)
C38 C39 1.5377(15)
C38 C40 1.5379(15)
C41 C42 1.505(2)
C42 C47 1.386(2)
C42 C43 1.3918(19)
C43 C44 1.383(2)
C44 C45 1.381(2)
C45 C46 1.385(3)
C46 C47 1.388(3)

loop_
_geom_torsion_atom_site_label_1
_geom_torsion_atom_site_label_2
_geom_torsion_atom_site_label_3
_geom_torsion_atom_site_label_4
_geom_torsion
C9 N1 C1 C2 -176.17(8)
C6 N1 C1 C2 2.99(11)
C9 N1 C1 P1 6.55(12)
C6 N1 C1 P1 -174.29(7)
Si1 P1 C1 N1 -174.51(6)
Si1 P1 C1 C2 9.07(11)
N1 C1 C2 C3 129.93(9)
P1 C1 C2 C3 -53.43(13)
N1 C1 C2 C4 -107.40(9)
P1 C1 C2 C4 69.24(12)
N1 C1 C2 C5 12.11(10)
P1 C1 C2 C5 -171.25(8)
C3 C2 C5 C6 -142.64(9)
C1 C2 C5 C6 -22.38(10)
C4 C2 C5 C6 95.33(10)
C1 N1 C6 C8 -135.90(9)
C9 N1 C6 C8 43.25(12)
C1 N1 C6 C7 102.84(10)
C9 N1 C6 C7 -78.01(11)
C1 N1 C6 C5 -16.72(11)
C9 N1 C6 C5 162.44(9)
C2 C5 C6 N1 23.31(10)
C2 C5 C6 C8 141.97(9)
C2 C5 C6 C7 -95.07(10)
C1 N1 C9 C17 -89.76(12)
C6 N1 C9 C17 91.14(11)
C1 N1 C9 C10 87.71(11)
C6 N1 C9 C10 -91.39(11)
C17 C9 C10 C14 -2.54(14)
N1 C9 C10 C14 -179.98(9)
C17 C9 C10 C11 174.72(9)
N1 C9 C10 C11 -2.72(14)
C14 C10 C11 C12 66.80(12)
C9 C10 C11 C12 -110.44(11)
C14 C10 C11 C13 -55.92(13)
C9 C10 C11 C13 126.84(11)
C16 C15 C14 C10 2.16(17)
C9 C10 C14 C15 -0.44(15)
C11 C10 C14 C15 -177.84(10)
C14 C15 C16 C17 -0.93(17)
C15 C16 C17 C9 -1.93(15)
C15 C16 C17 C18 174.79(10)
C10 C9 C17 C16 3.69(14)
N1 C9 C17 C16 -178.92(9)
C10 C9 C17 C18 -172.82(9)
N1 C9 C17 C18 4.57(14)
C16 C17 C18 C19 59.66(12)
C9 C17 C18 C19 -123.85(10)
C16 C17 C18 C20 -62.52(12)
C9 C17 C18 C20 113.97(11)
C29 N2 C21 C22 -170.51(9)
C26 N2 C21 C22 6.57(12)
C29 N2 C21 P2 6.27(13)
C26 N2 C21 P2 -176.65(7)
Si1 P2 C21 N2 -178.78(7)
Si1 P2 C21 C22 -3.07(11)
N2 C21 C22 C23 -139.24(10)
P2 C21 C22 C23 44.78(15)
N2 C21 C22 C24 97.73(10)
P2 C21 C22 C24 -78.25(12)
N2 C21 C22 C25 -19.72(11)
P2 C21 C22 C25 164.30(9)
C23 C22 C25 C26 148.40(9)
C21 C22 C25 C26 25.72(11)
C24 C22 C25 C26 -90.10(11)
C21 N2 C26 C27 127.96(10)
C29 N2 C26 C27 -54.99(13)
C21 N2 C26 C28 -111.44(10)
C29 N2 C26 C28 65.61(12)
C21 N2 C26 C25 9.69(11)
C29 N2 C26 C25 -173.26(9)
C22 C25 C26 N2 -21.77(11)
C22 C25 C26 C27 -140.03(9)
C22 C25 C26 C28 97.87(10)
C21 N2 C29 C37 -91.62(12)
C26 N2 C29 C37 91.52(12)
C21 N2 C29 C30 85.52(12)
C26 N2 C29 C30 -91.34(12)
C37 C29 C30 C34 -4.20(15)
N2 C29 C30 C34 178.70(9)
C37 C29 C30 C31 171.48(9)
N2 C29 C30 C31 -5.62(15)
C34 C30 C31 C33 -59.10(14)
C29 C30 C31 C33 125.24(11)
C34 C30 C31 C32 63.66(13)
C29 C30 C31 C32 -112.00(12)
C29 C30 C34 C35 2.24(16)
C31 C30 C34 C35 -173.68(10)
C30 C34 C35 C36 0.51(17)
C34 C35 C36 C37 -1.42(17)
C35 C36 C37 C29 -0.49(15)
C35 C36 C37 C38 176.29(10)
C30 C29 C37 C36 3.34(14)
N2 C29 C37 C36 -179.57(9)
C30 C29 C37 C38 -173.23(9)
N2 C29 C37 C38 3.85(14)
C36 C37 C38 C39 61.74(12)
C29 C37 C38 C39 -121.69(11)
C36 C37 C38 C40 -60.34(12)
C29 C37 C38 C40 116.23(11)
C47 C42 C43 C44 -0.5(2)
C41 C42 C43 C44 179.63(12)
C42 C43 C44 C45 0.9(2)
C43 C44 C45 C46 -0.7(3)
C44 C45 C46 C47 0.3(3)
C43 C42 C47 C46 0.1(3)
C41 C42 C47 C46 179.92(17)
C45 C46 C47 C42 0.0(3)

loop_
_publcif_info_datablock.id
_publcif_info_datablock.publ_exptl
_publcif_info_datablock.publ_geom
_publcif_info_datablock.structure
{5e889cd9-c397-4c1e-9d6d-b43d292b99fa} y y y

loop_
_publcif_info_exptl_table_extra_item
sin_theta_over_lambda_max

loop_
_publcif_info_tables.block_id
_publcif_info_tables.reference_item
{5e889cd9-c397-4c1e-9d6d-b43d292b99fa} '_publcif_info_datablock.publ_exptl'
